data_7203009
loop_
_publ_author_name
'Fabbiani, Francesca P. A.'
'Byrne, Lindsay T.'
'McKinnon, Joshua J.'
'Spackman, Mark A.'

_publ_section_title
;
 Solvent inclusion in the structural voids of form II carbamazepine:
 single-crystal X-ray diffraction, NMR spectroscopy and Hirshfeld
 surface analysis
;
_journal_issue 9
_journal_name_full CrystEngComm
_journal_page_first 728
_journal_paper_doi 10.1039/b708303n
_journal_volume 9
_journal_year 2007
_chemical_formula_moiety 'C15 H12 N2 O1, 0.1(C4 H8 O1)'
_chemical_formula_sum 'C15.4 H12 N2 O1.1'
_chemical_formula_weight 243.48
_space_group_IT_number 148
_symmetry_cell_setting trigonal
_symmetry_space_group_name_Hall '-R 3'
_symmetry_space_group_name_H-M 'R -3 :H'
_atom_sites_solution_hydrogens geom
_atom_sites_solution_primary direct
_audit_creation_date 07-01-08
_audit_creation_method CRYSTALS_ver_12.82
_cell_angle_alpha 90
_cell_angle_beta 90
_cell_angle_gamma 120
_cell_formula_units_Z 18
_cell_length_a 35.243(5)
_cell_length_b 35.243(5)
_cell_length_c 5.1853(10)
_cell_measurement_reflns_used 12631
_cell_measurement_temperature 100
_cell_measurement_theta_max 31
_cell_measurement_theta_min 3
_cell_volume 5577.6(16)
_computing_cell_refinement 'CrysAlis RED, (Oxford Diffraction, 2002)'
_computing_data_collection 'Xcalibur, (Oxford Diffraction, 2002)'
_computing_data_reduction 'CrysAlis RED, (Oxford Diffraction, 2002)'
_computing_molecular_graphics 'CAMERON (Watkin et al., 1996)'
_computing_publication_material 'CRYSTALS (Betteridge et al., 2003)'
_computing_structure_refinement 'CRYSTALS (Betteridge et al., 2003)'
_computing_structure_solution 'SIR92 (Altomare et al., 1994)'
_diffrn_ambient_temperature 100
_diffrn_measured_fraction_theta_full 0.998
_diffrn_measured_fraction_theta_max 0.998
_diffrn_measurement_device_type 'Oxford Diffraction XCALIBUR'
_diffrn_measurement_method '\f & \w scans'
_diffrn_radiation_monochromator graphite
_diffrn_radiation_type 'Mo K\a'
_diffrn_radiation_wavelength 0.71073
_diffrn_reflns_av_R_equivalents 0.0293
_diffrn_reflns_limit_h_max 47
_diffrn_reflns_limit_h_min 0
_diffrn_reflns_limit_k_max 0
_diffrn_reflns_limit_k_min -47
_diffrn_reflns_limit_l_max 0
_diffrn_reflns_limit_l_min -7
_diffrn_reflns_number 37290
_diffrn_reflns_theta_full 28.788
_diffrn_reflns_theta_max 28.788
_diffrn_reflns_theta_min 3.058
_diffrn_standards_number 0
_exptl_absorpt_coefficient_mu 0.084
_exptl_absorpt_correction_T_max 0.98
_exptl_absorpt_correction_T_min 0.91
_exptl_absorpt_correction_type multi-scan
_exptl_absorpt_process_details
;CrysAlis RED, Oxford Diffraction Ltd.,
Version 1.171.31.7 (release 18-10-2006 CrysAlis171 .NET)
(compiled Oct 18 2006,16:28:17)
Empirical absorption correction using spherical harmonics,
implemented in SCALE3 ABSPACK scaling algorithm.
;
_exptl_crystal_colour colourless
_exptl_crystal_density_diffrn 1.300
_exptl_crystal_description needle
_exptl_crystal_F_000 2289.600
_exptl_crystal_recrystallization_method 'Recrystallisation by evaporation of THF solution'
_exptl_crystal_size_max 0.60
_exptl_crystal_size_mid 0.40
_exptl_crystal_size_min 0.25
_refine_diff_density_max 0.52
_refine_diff_density_min -0.29
_refine_ls_extinction_method None
_refine_ls_goodness_of_fit_ref 0.9762
_refine_ls_hydrogen_treatment constr
_refine_ls_matrix_type full
_refine_ls_number_parameters 175
_refine_ls_number_reflns 3202
_refine_ls_number_restraints 0
_refine_ls_R_factor_all 0.0688
_refine_ls_R_factor_gt 0.0512
_refine_ls_shift/su_max 0.000544
_refine_ls_structure_factor_coef Fsqd
_refine_ls_weighting_details
;
w=1/[\s^2^(F^2^) + ( 0.09P)^2^ + 5.46P]
where P=(max(Fo^2^,0) + 2Fc^2^)/3
;
_refine_ls_weighting_scheme calc
_refine_ls_wR_factor_all 0.1554
_refine_ls_wR_factor_gt 0.1482
_refine_ls_wR_factor_ref 0.1554
_reflns_limit_h_max 22
_reflns_limit_h_min -47
_reflns_limit_k_max 47
_reflns_limit_k_min 0
_reflns_limit_l_max 7
_reflns_limit_l_min 0
_reflns_number_gt 2370
_reflns_number_total 3202
_reflns_threshold_expression I>2.00u(I)
_oxford_diffrn_Wilson_B_factor 0.00
_oxford_diffrn_Wilson_scale 0.00
_oxford_refine_ls_scale 1.739(18)
_oxford_structure_analysis_title 'carba3_hex_int in R-3'
_cod_data_source_file B708303N.txt
_cod_data_source_block carbamazepine_II_THF_solvate
_cod_depositor_comments
;
The following automatic conversions were performed:
'_symmetry_cell_setting' value 'Trigonal' changed to 'trigonal' according
to '/home/saulius/struct/CIF-dictionaries/cif_core.dic' dictionary named
'cif_core.dic' version 2.4.1 from 2010-06-29.

Automatic conversion script
Id: cif_fix_enum 1527 2010-12-29 10:47:43Z saulius 
;
_cod_original_cell_volume 5577.7(15)
_cod_original_sg_symbol_H-M 'R -3 '
_cod_original_formula_sum 'C15.40 H12 N2 O1.10'
_cod_database_code 7203009

loop_
_symmetry_equiv_pos_as_xyz
x,y,z
-x,-y,-z
x+1/3,y+2/3,z+2/3
-x+1/3,-y+2/3,-z+2/3
x+2/3,y+1/3,z+1/3
-x+2/3,-y+1/3,-z+1/3
-y,x-y,z
y,-x+y,-z
-y+1/3,x-y+2/3,z+2/3
y+1/3,-x+y+2/3,-z+2/3
-y+2/3,x-y+1/3,z+1/3
y+2/3,-x+y+1/3,-z+1/3
-x+y,-x,z
x-y,x,-z
-x+y+1/3,-x+2/3,z+2/3
x-y+1/3,x+2/3,-z+2/3
-x+y+2/3,-x+1/3,z+1/3
x-y+2/3,x+1/3,-z+1/3

loop_
_atom_site_label
_atom_site_type_symbol
_atom_site_fract_x
_atom_site_fract_y
_atom_site_fract_z
_atom_site_U_iso_or_equiv
_atom_site_occupancy
_atom_site_adp_type
_atom_site_refinement_flags_posn
_atom_site_refinement_flags_adp
_atom_site_refinement_flags_occupancy
_atom_site_disorder_assembly
_atom_site_disorder_group
_atom_site_attached_hydrogens
C1 C 0.38588(4) 0.45808(5) 0.4830(3) 0.0274 1.0000 Uani . . . . . .
C2 C 0.38551(5) 0.43170(5) 0.6840(3) 0.0317 1.0000 Uani . . . . . .
C3 C 0.34815(5) 0.39190(5) 0.7343(3) 0.0340 1.0000 Uani . . . . . .
C4 C 0.31080(5) 0.37802(5) 0.5819(3) 0.0342 1.0000 Uani . . . . . .
C5 C 0.31125(5) 0.40459(5) 0.3820(3) 0.0328 1.0000 Uani . . . . . .
C6 C 0.34849(5) 0.44547(5) 0.3308(3) 0.0286 1.0000 Uani . . . . . .
C7 C 0.34654(5) 0.47360(5) 0.1280(3) 0.0318 1.0000 Uani . . . . . .
C8 C 0.36703(5) 0.51762(5) 0.1280(3) 0.0330 1.0000 Uani . . . . . .
C9 C 0.39595(5) 0.54736(5) 0.3294(3) 0.0328 1.0000 Uani . . . . . .
C10 C 0.39629(6) 0.58686(5) 0.3788(4) 0.0415 1.0000 Uani . . . . . .
C11 C 0.42275(6) 0.61533(6) 0.5707(4) 0.0473 1.0000 Uani . . . . . .
C12 C 0.44982(6) 0.60562(6) 0.7163(4) 0.0477 1.0000 Uani . . . . . .
C13 C 0.45034(5) 0.56698(6) 0.6711(3) 0.0396 1.0000 Uani . . . . . .
C14 C 0.42380(5) 0.53818(5) 0.4789(3) 0.0311 1.0000 Uani . . . . . .
C15 C 0.45687(5) 0.49842(5) 0.2729(3) 0.0293 1.0000 Uani . . . . . .
O1 O 0.45279(4) 0.46325(4) 0.1940(2) 0.0369 1.0000 Uani . . . . . .
N1 N 0.42521(4) 0.49882(4) 0.4290(2) 0.0293 1.0000 Uani . . . . . .
N2 N 0.49144(4) 0.53757(5) 0.2123(3) 0.0401 1.0000 Uani . . . . . .
C16 C 0.3198(11) 0.6510(4) 0.027(2) 0.1773 0.4000 Uani . . . . . .
O2 O 0.3333 0.6667 -0.207(2) 0.1382 0.3000 Uani S T . . . .
H1 H 0.5108 0.5373 0.1013 0.0452 1.0000 Uiso R . . . . .
H2 H 0.4946 0.5611 0.2796 0.0462 1.0000 Uiso R . . . . .
H21 H 0.4110 0.4417 0.7876 0.0385 1.0000 Uiso R . . . . .
H31 H 0.3479 0.3742 0.8740 0.0421 1.0000 Uiso R . . . . .
H41 H 0.2843 0.3499 0.6133 0.0397 1.0000 Uiso R . . . . .
H51 H 0.2850 0.3947 0.2742 0.0384 1.0000 Uiso R . . . . .
H71 H 0.3276 0.4590 -0.0135 0.0371 1.0000 Uiso R . . . . .
H81 H 0.3616 0.5314 -0.0138 0.0405 1.0000 Uiso R . . . . .
H101 H 0.3780 0.5938 0.2777 0.0483 1.0000 Uiso R . . . . .
H111 H 0.4229 0.6416 0.6004 0.0527 1.0000 Uiso R . . . . .
H121 H 0.4681 0.6258 0.8463 0.0506 1.0000 Uiso R . . . . .
H131 H 0.4682 0.5596 0.7707 0.0436 1.0000 Uiso R . . . . .

loop_
_atom_site_aniso_label
_atom_site_aniso_U_11
_atom_site_aniso_U_22
_atom_site_aniso_U_33
_atom_site_aniso_U_23
_atom_site_aniso_U_13
_atom_site_aniso_U_12
C1 0.0240(6) 0.0315(7) 0.0249(7) -0.0033(5) 0.0014(5) 0.0125(5)
C2 0.0323(7) 0.0396(8) 0.0256(7) -0.0027(6) -0.0023(5) 0.0197(6)
C3 0.0403(8) 0.0369(8) 0.0270(7) 0.0015(6) 0.0030(6) 0.0211(7)
C4 0.0316(7) 0.0317(7) 0.0344(8) 0.0006(6) 0.0058(6) 0.0122(6)
C5 0.0265(7) 0.0356(8) 0.0323(8) -0.0010(6) -0.0013(6) 0.0126(6)
C6 0.0259(6) 0.0333(7) 0.0250(7) -0.0018(5) -0.0001(5) 0.0135(6)
C7 0.0275(7) 0.0390(8) 0.0262(7) -0.0005(6) -0.0030(5) 0.0147(6)
C8 0.0296(7) 0.0382(8) 0.0299(8) 0.0044(6) 0.0007(6) 0.0161(6)
C9 0.0294(7) 0.0326(7) 0.0316(8) 0.0008(6) 0.0059(6) 0.0118(6)
C10 0.0398(8) 0.0354(8) 0.0473(10) 0.0038(7) 0.0106(7) 0.0174(7)
C11 0.0494(10) 0.0311(8) 0.0526(11) -0.0031(7) 0.0177(8) 0.0135(7)
C12 0.0479(10) 0.0368(9) 0.0382(9) -0.0108(7) 0.0084(7) 0.0062(7)
C13 0.0361(8) 0.0395(8) 0.0320(8) -0.0064(6) -0.0013(6) 0.0105(7)
C14 0.0260(7) 0.0325(7) 0.0280(7) -0.0026(6) 0.0037(5) 0.0095(6)
C15 0.0250(6) 0.0394(8) 0.0217(7) -0.0015(5) -0.0025(5) 0.0148(6)
O1 0.0359(6) 0.0375(6) 0.0371(6) 0.0030(5) 0.0089(5) 0.0183(5)
N1 0.0235(5) 0.0330(6) 0.0281(6) -0.0032(5) 0.0002(5) 0.0115(5)
N2 0.0282(6) 0.0341(7) 0.0472(8) -0.0071(6) 0.0109(6) 0.0076(5)
C16 0.23(2) 0.082(8) 0.149(9) 0.039(8) -0.056(14) 0.020(8)
O2 0.187(10) 0.187(10) 0.040(6) 0.0000 0.0000 0.094(5)

loop_
_atom_type_symbol
_atom_type_scat_dispersion_real
_atom_type_scat_dispersion_imag
_atom_type_scat_Cromer_Mann_a1
_atom_type_scat_Cromer_Mann_b1
_atom_type_scat_Cromer_Mann_a2
_atom_type_scat_Cromer_Mann_b2
_atom_type_scat_Cromer_Mann_a3
_atom_type_scat_Cromer_Mann_b3
_atom_type_scat_Cromer_Mann_a4
_atom_type_scat_Cromer_Mann_b4
_atom_type_scat_Cromer_Mann_c
_atom_type_scat_source
C 0.0033 0.0016 2.3100 20.8439 1.0200 10.2075 1.5886 0.5687 0.8650 51.6512 0.2156 'International Tables Vol C 4.2.6.8 and 6.1.1.4'
H 0.0000 0.0000 0.4930 10.5109 0.3229 26.1257 0.1402 3.1424 0.0408 57.7998 0.0030 'International Tables Vol C 4.2.6.8 and 6.1.1.4'
N 0.0061 0.0033 12.2126 0.0057 3.1322 9.8933 2.0125 28.9975 1.1663 0.5826 -11.5290 'International Tables Vol C 4.2.6.8 and 6.1.1.4'
O 0.0106 0.0060 3.0485 13.2771 2.2868 5.7011 1.5463 0.3239 0.8670 32.9089 0.2508 'International Tables Vol C 4.2.6.8 and 6.1.1.4'

loop_
_geom_angle_atom_site_label_1
_geom_angle_site_symmetry_1
_geom_angle_atom_site_label_2
_geom_angle_site_symmetry_2
_geom_angle_atom_site_label_3
_geom_angle_site_symmetry_3
_geom_angle
_geom_angle_publ_flag
C2 . C1 . C6 . 121.03(13) yes
C2 . C1 . N1 . 119.64(13) yes
C6 . C1 . N1 . 119.33(13) yes
C1 . C2 . C3 . 120.22(14) yes
C1 . C2 . H21 . 119.0 no
C3 . C2 . H21 . 120.8 no
C2 . C3 . C4 . 119.98(14) yes
C2 . C3 . H31 . 119.9 no
C4 . C3 . H31 . 120.1 no
C3 . C4 . C5 . 119.60(14) yes
C3 . C4 . H41 . 121.0 no
C5 . C4 . H41 . 119.4 no
C4 . C5 . C6 . 121.37(14) yes
C4 . C5 . H51 . 119.6 no
C6 . C5 . H51 . 119.1 no
C5 . C6 . C1 . 117.76(13) yes
C5 . C6 . C7 . 119.43(13) yes
C1 . C6 . C7 . 122.79(13) yes
C6 . C7 . C8 . 126.77(14) yes
C6 . C7 . H71 . 116.3 no
C8 . C7 . H71 . 116.9 no
C7 . C8 . C9 . 127.14(14) yes
C7 . C8 . H81 . 117.3 no
C9 . C8 . H81 . 115.5 no
C8 . C9 . C10 . 119.58(15) yes
C8 . C9 . C14 . 122.79(14) yes
C10 . C9 . C14 . 117.62(15) yes
C9 . C10 . C11 . 120.96(17) yes
C9 . C10 . H101 . 118.8 no
C11 . C10 . H101 . 120.3 no
C10 . C11 . C12 . 120.52(17) yes
C10 . C11 . H111 . 120.2 no
C12 . C11 . H111 . 119.3 no
C11 . C12 . C13 . 119.81(16) yes
C11 . C12 . H121 . 119.4 no
C13 . C12 . H121 . 120.8 no
C12 . C13 . C14 . 120.00(17) yes
C12 . C13 . H131 . 120.9 no
C14 . C13 . H131 . 119.0 no
C9 . C14 . C13 . 121.08(15) yes
C9 . C14 . N1 . 119.14(13) yes
C13 . C14 . N1 . 119.77(14) yes
O1 . C15 . N1 . 120.71(13) yes
O1 . C15 . N2 . 122.68(13) yes
N1 . C15 . N2 . 116.61(13) yes
C1 . N1 . C14 . 116.56(11) yes
C1 . N1 . C15 . 118.87(12) yes
C14 . N1 . C15 . 122.18(12) yes
C15 . N2 . H1 . 116.3 no
C15 . N2 . H2 . 120.9 no
H1 . N2 . H2 . 122.9 no

loop_
_geom_bond_atom_site_label_1
_geom_bond_site_symmetry_1
_geom_bond_atom_site_label_2
_geom_bond_site_symmetry_2
_geom_bond_distance
_geom_bond_publ_flag
C1 . C2 . 1.392(2) yes
C1 . C6 . 1.4038(19) yes
C1 . N1 . 1.4393(18) yes
C2 . C3 . 1.386(2) yes
C2 . H21 . 0.950 no
C3 . C4 . 1.397(2) yes
C3 . H31 . 0.952 no
C4 . C5 . 1.392(2) yes
C4 . H41 . 0.977 no
C5 . C6 . 1.406(2) yes
C5 . H51 . 0.984 no
C6 . C7 . 1.470(2) yes
C7 . C8 . 1.345(2) yes
C7 . H71 . 0.951 no
C8 . C9 . 1.469(2) yes
C8 . H81 . 0.952 no
C9 . C10 . 1.410(2) yes
C9 . C14 . 1.409(2) yes
C10 . C11 . 1.389(3) yes
C10 . H101 . 0.954 no
C11 . C12 . 1.387(3) yes
C11 . H111 . 0.934 no
C12 . C13 . 1.391(3) yes
C12 . H121 . 0.957 no
C13 . C14 . 1.396(2) yes
C13 . H131 . 0.948 no
C14 . N1 . 1.4361(19) yes
C15 . O1 . 1.2436(19) yes
C15 . N1 . 1.3842(18) yes
C15 . N2 . 1.3438(19) yes
N2 . H1 . 0.896 no
N2 . H2 . 0.854 no
C16 . C16 18_555 1.54(2) yes
C16 . C16 12_455 1.54(2) yes
C16 . C16 7_665 0.90(3) yes
C16 . C16 13_565 0.90(3) yes
C16 . O2 . 1.320(15) yes
O2 . O2 6_564 1.31(2) yes
